data_7057275
loop_
_publ_author_name
'Burianova, Valeria K.'
'Bolotin, Dmitrii S.'
'Mikherdov, Alexander S.'
'Novikov, Alexander S.'
'Mokolokolo, Pennie Petrus'
'Roodt, Andreas'
'Boyarskiy, Vadim P.'
'Dar&#x2019;in, Dmitry'
'Krasavin, Mikhail'
'Suslonov, Vitalii V.'
'Zhdanov, Andrey P.'
'Zhizhin, Konstantin Yu.'
'Kuznetsov, Nikolay T.'

_publ_section_title
;
 Mechanism of generation of closo-decaborato amidrazones. Intramolecular
 non-covalent B--H&#x22EF;\p(Ph) interaction determines stabilization of
 the configuration around the amidrazone C&#xE001;N bond
;
_journal_issue 11
_journal_name_full 'New Journal of Chemistry'
_journal_page_first 8693
_journal_paper_doi 10.1039/C8NJ01018H
_journal_volume 42
_journal_year 2018
_chemical_formula_moiety 'C25 H22 P, C11 H25 B10 N4 O'
_chemical_formula_sum 'C36 H47 B10 N4 O P'
_chemical_formula_weight 690.84
_space_group_crystal_system triclinic
_space_group_IT_number 2
_space_group_name_Hall '-P 1'
_space_group_name_H-M_alt 'P -1'
_symmetry_space_group_name_Hall '-P 1'
_symmetry_space_group_name_H-M 'P -1'
_atom_sites_solution_hydrogens geom
_atom_sites_solution_primary iterative
_audit_creation_date 2017-03-03
_audit_creation_method
;
Olex2 1.2
(compiled 2017.02.23 svn.r3390 for OlexSys, GUI svn.r5320)
;
_audit_update_record
;
2017-07-21 deposited with the CCDC.
2018-04-11 downloaded from the CCDC.
;
_cell_angle_alpha 74.598(3)
_cell_angle_beta 68.135(4)
_cell_angle_gamma 85.169(3)
_cell_formula_units_Z 2
_cell_length_a 12.0810(5)
_cell_length_b 13.0655(4)
_cell_length_c 13.4841(7)
_cell_measurement_reflns_used 8567
_cell_measurement_temperature 100(2)
_cell_measurement_theta_max 76.0370
_cell_measurement_theta_min 3.4730
_cell_volume 1904.08(15)
_computing_cell_refinement
;
CrysAlisPro, Agilent Technologies,
Version 1.171.37.35 (release 13-08-2014 CrysAlis171 .NET)
(compiled Aug 13 2014,18:06:01)
;
_computing_data_collection
;
CrysAlisPro, Agilent Technologies,
Version 1.171.37.35 (release 13-08-2014 CrysAlis171 .NET)
(compiled Aug 13 2014,18:06:01)
;
_computing_data_reduction
;
CrysAlisPro, Agilent Technologies,
Version 1.171.37.35 (release 13-08-2014 CrysAlis171 .NET)
(compiled Aug 13 2014,18:06:01)
;
_computing_molecular_graphics 'Olex2 (Dolomanov et al., 2009)'
_computing_publication_material 'Olex2 (Dolomanov et al., 2009)'
_computing_structure_refinement 'ShelXL (Sheldrick, 2015)'
_computing_structure_solution
;
Superflip (Palatinus & Chapuis, 2007;Palatinus & van der Lee, 2008;
Palatinus et al., 2012)
;
_diffrn_ambient_environment N~2~
_diffrn_ambient_temperature 100(2)
_diffrn_detector 'CCD plate'
_diffrn_detector_area_resol_mean 10.3829
_diffrn_detector_type Atlas
_diffrn_measured_fraction_theta_full 1.000
_diffrn_measured_fraction_theta_max 0.999
_diffrn_measurement_details
;
#__ type_ start__ end____ width___ exp.time_
  1 omega  -50.00   33.00   1.0000    1.5000
omega____ theta____ kappa____ phi______ frames
    -      -41.4354   38.0000    0.0000 83

#__ type_ start__ end____ width___ exp.time_
  2 omega  -44.00   29.00   1.0000    1.5000
omega____ theta____ kappa____ phi______ frames
    -      -41.4354   38.0000  150.0000 73

#__ type_ start__ end____ width___ exp.time_
  3 omega   56.00   82.00   1.0000    1.5000
omega____ theta____ kappa____ phi______ frames
    -       41.4354  -99.0000   90.0000 26

#__ type_ start__ end____ width___ exp.time_
  4 omega   55.00  106.00   1.0000    3.0000
omega____ theta____ kappa____ phi______ frames
    -      112.0000  -95.0000   30.0000 51

#__ type_ start__ end____ width___ exp.time_
  5 omega  111.00  144.00   1.0000    3.0000
omega____ theta____ kappa____ phi______ frames
    -      112.0000  -77.0000   30.0000 33

#__ type_ start__ end____ width___ exp.time_
  6 omega   91.00  121.00   1.0000    3.0000
omega____ theta____ kappa____ phi______ frames
    -      112.0000 -125.0000  -60.0000 30

#__ type_ start__ end____ width___ exp.time_
  7 omega   83.00  120.00   1.0000    3.0000
omega____ theta____ kappa____ phi______ frames
    -      112.0000 -125.0000  -30.0000 37

#__ type_ start__ end____ width___ exp.time_
  8 omega   88.00  121.00   1.0000    3.0000
omega____ theta____ kappa____ phi______ frames
    -      112.0000 -125.0000   30.0000 33

#__ type_ start__ end____ width___ exp.time_
  9 omega   73.00   99.00   1.0000    3.0000
omega____ theta____ kappa____ phi______ frames
    -      112.0000  -95.0000  -60.0000 26

#__ type_ start__ end____ width___ exp.time_
 10 omega   69.00   95.00   1.0000    3.0000
omega____ theta____ kappa____ phi______ frames
    -      112.0000  -45.0000  -90.0000 26

#__ type_ start__ end____ width___ exp.time_
 11 omega  140.00  165.00   1.0000    3.0000
omega____ theta____ kappa____ phi______ frames
    -      112.0000  -15.0000  -90.0000 25

#__ type_ start__ end____ width___ exp.time_
 12 omega  127.00  164.00   1.0000    3.0000
omega____ theta____ kappa____ phi______ frames
    -      112.0000   15.0000  -90.0000 37

#__ type_ start__ end____ width___ exp.time_
 13 omega  152.00  177.00   1.0000    3.0000
omega____ theta____ kappa____ phi______ frames
    -      112.0000   61.0000 -120.0000 25

#__ type_ start__ end____ width___ exp.time_
 14 omega  111.00  137.00   1.0000    3.0000
omega____ theta____ kappa____ phi______ frames
    -      112.0000   45.0000 -150.0000 26

#__ type_ start__ end____ width___ exp.time_
 15 omega   86.00  169.00   1.0000    3.0000
omega____ theta____ kappa____ phi______ frames
    -      112.0000   45.0000  -60.0000 83

#__ type_ start__ end____ width___ exp.time_
 16 omega  104.00  153.00   1.0000    3.0000
omega____ theta____ kappa____ phi______ frames
    -      112.0000  125.0000 -120.0000 49

#__ type_ start__ end____ width___ exp.time_
 17 omega  101.00  127.00   1.0000    1.5000
omega____ theta____ kappa____ phi______ frames
    -       41.4354  178.0000  -30.0000 26

#__ type_ start__ end____ width___ exp.time_
 18 omega   94.00  120.00   1.0000    3.0000
omega____ theta____ kappa____ phi______ frames
    -      112.0000  125.0000  120.0000 26

#__ type_ start__ end____ width___ exp.time_
 19 omega  132.00  162.00   1.0000    3.0000
omega____ theta____ kappa____ phi______ frames
    -      112.0000  125.0000  120.0000 30

#__ type_ start__ end____ width___ exp.time_
 20 omega   65.00  116.00   1.0000    3.0000
omega____ theta____ kappa____ phi______ frames
    -      112.0000   15.0000  -90.0000 51

#__ type_ start__ end____ width___ exp.time_
 21 omega   84.00  128.00   1.0000    3.0000
omega____ theta____ kappa____ phi______ frames
    -      112.0000   61.0000 -120.0000 44

#__ type_ start__ end____ width___ exp.time_
 22 omega   73.00   98.00   1.0000    3.0000
omega____ theta____ kappa____ phi______ frames
    -      112.0000  -45.0000   30.0000 25

#__ type_ start__ end____ width___ exp.time_
 23 omega   59.00   96.00   1.0000    3.0000
omega____ theta____ kappa____ phi______ frames
    -      112.0000  -77.0000   30.0000 37

#__ type_ start__ end____ width___ exp.time_
 24 omega   51.00  106.00   1.0000    3.0000
omega____ theta____ kappa____ phi______ frames
    -      112.0000  -95.0000   90.0000 55

#__ type_ start__ end____ width___ exp.time_
 25 omega   42.00   73.00   1.0000    3.0000
omega____ theta____ kappa____ phi______ frames
    -      112.0000  -45.0000    0.0000 31

#__ type_ start__ end____ width___ exp.time_
 26 omega   37.00   91.00   1.0000    3.0000
omega____ theta____ kappa____ phi______ frames
    -      112.0000  -30.0000    0.0000 54

#__ type_ start__ end____ width___ exp.time_
 27 omega   41.00  133.00   1.0000    3.0000
omega____ theta____ kappa____ phi______ frames
    -      112.0000  -15.0000  -90.0000 92

#__ type_ start__ end____ width___ exp.time_
 28 omega   67.00  109.00   1.0000    3.0000
omega____ theta____ kappa____ phi______ frames
    -      112.0000  -95.0000 -180.0000 42

#__ type_ start__ end____ width___ exp.time_
 29 omega   88.00  121.00   1.0000    3.0000
omega____ theta____ kappa____ phi______ frames
    -      112.0000 -125.0000 -180.0000 33

#__ type_ start__ end____ width___ exp.time_
 30 omega   61.00  140.00   1.0000    3.0000
omega____ theta____ kappa____ phi______ frames
    -      112.0000  -61.0000 -180.0000 79

#__ type_ start__ end____ width___ exp.time_
 31 omega   59.00  100.00   1.0000    3.0000
omega____ theta____ kappa____ phi______ frames
    -      112.0000  -77.0000 -180.0000 41

#__ type_ start__ end____ width___ exp.time_
 32 omega   49.00   79.00   1.0000    3.0000
omega____ theta____ kappa____ phi______ frames
    -      112.0000 -125.0000 -180.0000 30

#__ type_ start__ end____ width___ exp.time_
 33 omega   40.00   65.00   1.0000    3.0000
omega____ theta____ kappa____ phi______ frames
    -      112.0000 -125.0000 -150.0000 25

#__ type_ start__ end____ width___ exp.time_
 34 omega   45.00   72.00   1.0000    3.0000
omega____ theta____ kappa____ phi______ frames
    -      112.0000 -125.0000  -60.0000 27

#__ type_ start__ end____ width___ exp.time_
 35 omega   37.00   82.00   1.0000    3.0000
omega____ theta____ kappa____ phi______ frames
    -      112.0000  -95.0000  -30.0000 45

#__ type_ start__ end____ width___ exp.time_
 36 omega   39.00  111.00   1.0000    3.0000
omega____ theta____ kappa____ phi______ frames
    -      112.0000 -125.0000   60.0000 72

#__ type_ start__ end____ width___ exp.time_
 37 omega   43.00   97.00   1.0000    3.0000
omega____ theta____ kappa____ phi______ frames
    -      112.0000  -45.0000  120.0000 54

#__ type_ start__ end____ width___ exp.time_
 38 omega -115.00  -14.00   1.0000    1.5000
omega____ theta____ kappa____ phi______ frames
    -      -41.4354  -57.0000 -150.0000 101

#__ type_ start__ end____ width___ exp.time_
 39 omega -115.00  -38.00   1.0000    1.5000
omega____ theta____ kappa____ phi______ frames
    -      -41.4354  178.0000  -60.0000 77

#__ type_ start__ end____ width___ exp.time_
 40 omega  -58.00  -13.00   1.0000    1.5000
omega____ theta____ kappa____ phi______ frames
    -      -41.4354  -57.0000   90.0000 45

#__ type_ start__ end____ width___ exp.time_
 41 omega  -91.00  -64.00   1.0000    1.5000
omega____ theta____ kappa____ phi______ frames
    -      -41.4354  -57.0000   90.0000 27

#__ type_ start__ end____ width___ exp.time_
 42 omega -111.00  -18.00   1.0000    1.5000
omega____ theta____ kappa____ phi______ frames
    -      -41.4354  -38.0000  -30.0000 93

#__ type_ start__ end____ width___ exp.time_
 43 omega  -69.00   33.00   1.0000    1.5000
omega____ theta____ kappa____ phi______ frames
    -      -41.4354   77.0000 -120.0000 102

#__ type_ start__ end____ width___ exp.time_
 44 omega    5.00   32.00   1.0000    1.5000
omega____ theta____ kappa____ phi______ frames
    -       42.0000   90.0000  -23.8483 27

#__ type_ start__ end____ width___ exp.time_
 45 omega    5.00   30.00   1.0000    1.5000
omega____ theta____ kappa____ phi______ frames
    -       42.0000   89.0000  163.5919 25

#__ type_ start__ end____ width___ exp.time_
 46 omega   11.00   36.00   1.0000    1.5000
omega____ theta____ kappa____ phi______ frames
    -       46.0000   84.0000   60.2839 25

#__ type_ start__ end____ width___ exp.time_
 47 omega   13.00   38.00   1.0000    1.5000
omega____ theta____ kappa____ phi______ frames
    -       46.0000   79.0000 -114.1881 25

#__ type_ start__ end____ width___ exp.time_
 48 omega   20.00   45.00   1.0000    1.5000
omega____ theta____ kappa____ phi______ frames
    -       54.0000   81.0000   69.7880 25

#__ type_ start__ end____ width___ exp.time_
 49 omega   21.00   46.00   1.0000    1.5000
omega____ theta____ kappa____ phi______ frames
    -       54.0000   79.0000  -37.4739 25

#__ type_ start__ end____ width___ exp.time_
 50 omega   20.00   45.00   1.0000    1.5000
omega____ theta____ kappa____ phi______ frames
    -       54.0000   81.0000  -97.1398 25

#__ type_ start__ end____ width___ exp.time_
 51 omega   31.00   57.00   1.0000    1.5000
omega____ theta____ kappa____ phi______ frames
    -       62.0000   74.0000 -179.2064 26

#__ type_ start__ end____ width___ exp.time_
 52 omega   34.00   60.00   1.0000    1.5000
omega____ theta____ kappa____ phi______ frames
    -       66.0000   76.0000   36.4626 26

#__ type_ start__ end____ width___ exp.time_
 53 omega   34.00   66.00   1.0000    1.5000
omega____ theta____ kappa____ phi______ frames
    -       66.0000   76.0000   83.4484 32

#__ type_ start__ end____ width___ exp.time_
 54 omega   33.00   58.00   1.0000    1.5000
omega____ theta____ kappa____ phi______ frames
    -       66.0000   77.0000  -84.2765 25
;
_diffrn_measurement_device 'four-circle diffractometer'
_diffrn_measurement_device_type 'SuperNova, Dual, Cu at zero, Atlas'
_diffrn_measurement_method '\w scans'
_diffrn_orient_matrix_UB_11 0.0004195000
_diffrn_orient_matrix_UB_12 0.0255628000
_diffrn_orient_matrix_UB_13 -0.1184460000
_diffrn_orient_matrix_UB_21 -0.1363629000
_diffrn_orient_matrix_UB_22 -0.0167330000
_diffrn_orient_matrix_UB_23 0.0465090000
_diffrn_orient_matrix_UB_31 -0.0170252000
_diffrn_orient_matrix_UB_32 0.1184425000
_diffrn_orient_matrix_UB_33 -0.0011522000
_diffrn_radiation_monochromator mirror
_diffrn_radiation_probe x-ray
_diffrn_radiation_type CuK\a
_diffrn_radiation_wavelength 1.54184
_diffrn_reflns_av_R_equivalents 0.0473
_diffrn_reflns_av_unetI/netI 0.0423
_diffrn_reflns_Laue_measured_fraction_full 1.000
_diffrn_reflns_Laue_measured_fraction_max 0.999
_diffrn_reflns_limit_h_max 14
_diffrn_reflns_limit_h_min -14
_diffrn_reflns_limit_k_max 16
_diffrn_reflns_limit_k_min -13
_diffrn_reflns_limit_l_max 16
_diffrn_reflns_limit_l_min -16
_diffrn_reflns_number 25940
_diffrn_reflns_point_group_measured_fraction_full 1.000
_diffrn_reflns_point_group_measured_fraction_max 0.999
_diffrn_reflns_theta_full 67.684
_diffrn_reflns_theta_max 72.497
_diffrn_reflns_theta_min 3.509
_diffrn_source 'sealed X-ray tube'
_diffrn_source_type 'SuperNova (Cu) X-ray Source'
_exptl_absorpt_coefficient_mu 0.899
_exptl_absorpt_correction_T_max 1.00000
_exptl_absorpt_correction_T_min 0.72643
_exptl_absorpt_correction_type multi-scan
_exptl_absorpt_process_details
;
CrysAlisPro, Agilent Technologies,
Version 1.171.37.35 (release 13-08-2014 CrysAlis171 .NET)
(compiled Aug 13 2014,18:06:01)
Empirical absorption correction using spherical harmonics,
 implemented in SCALE3 ABSPACK scaling algorithm.
;
_exptl_crystal_colour 'clear colourless'
_exptl_crystal_colour_lustre clear
_exptl_crystal_colour_primary colourless
_exptl_crystal_density_diffrn 1.205
_exptl_crystal_description prism
_exptl_crystal_F_000 728
_exptl_crystal_size_max 0.1
_exptl_crystal_size_mid 0.1
_exptl_crystal_size_min 0.1
_refine_diff_density_max 1.205
_refine_diff_density_min -0.320
_refine_diff_density_rms 0.053
_refine_ls_extinction_method none
_refine_ls_goodness_of_fit_ref 1.024
_refine_ls_hydrogen_treatment constr
_refine_ls_matrix_type full
_refine_ls_number_parameters 471
_refine_ls_number_reflns 7538
_refine_ls_number_restraints 0
_refine_ls_restrained_S_all 1.024
_refine_ls_R_factor_all 0.0599
_refine_ls_R_factor_gt 0.0450
_refine_ls_shift/su_max 0.000
_refine_ls_shift/su_mean 0.000
_refine_ls_structure_factor_coef Fsqd
_refine_ls_weighting_details 'w=1/[\s^2^(Fo^2^)+(0.0700P)^2^+0.7151P] where P=(Fo^2^+2Fc^2^)/3'
_refine_ls_weighting_scheme calc
_refine_ls_wR_factor_gt 0.1174
_refine_ls_wR_factor_ref 0.1309
_reflns_Friedel_coverage 0.000
_reflns_number_gt 6061
_reflns_number_total 7538
_reflns_threshold_expression 'I > 2\s(I)'
_cod_data_source_file c8nj01018h2.cif
_cod_data_source_block phch2pph3_3c
_cod_depositor_comments 'Adding full bibliography for 7057270--7057276.cif.'
_cod_database_code 7057275
_shelx_shelxl_version_number 2014/7
_chemical_oxdiff_formula 'B10 P C36 N3 O H40'
_shelx_space_group_comment
;
The symmetry employed for this shelxl refinement is uniquely defined
by the following loop, which should always be used as a source of
symmetry information in preference to the above space-group names.
They are only intended as comments.
;
_reflns_odcompleteness_completeness 99.72
_reflns_odcompleteness_iscentric 1
_reflns_odcompleteness_theta 75.12
_olex2_refinement_description
;
1. Fixed Uiso
 At 1.2 times of:
  All B(H) groups, All C(H) groups, All C(H,H) groups, All N(H) groups, All
  N(H,H) groups
 At 1.5 times of:
  All C(H,H,H) groups
2.a Secondary CH2 refined with riding coordinates:
 C1A(H1AA,H1AB), C2(H2A,H2B)
2.b Aromatic/amide H refined with riding coordinates:
 C19A(H19A), C7A(H7AA), C9A(H9AA), C15A(H15A), C3A(H3AA), C17A(H17A),
 C25A(H25A), C23A(H23A), C13A(H13A), C16A(H16A), C24A(H24A), C18A(H18A),
 C6A(H6AA), C22A(H22A), C4A(H4AA), C12A(H12A), C21A(H21A), C5A(H5A), C10A(H10B),
  C11A(H11D), N1(H1), N2(H2), C7(H7), C6(H6), C10(H10), C9(H9)
2.c X=CH2 refined with riding coordinates:
 N4(H4A,H4B)
2.d Idealised Me refined as rotating group:
 C3(H3A,H3B,H3C), C11(H11A,H11B,H11C)
2.e Boron cage BH refined with riding coordinates:
 B5(H5), B7(H7A), B9(H9A), B6(H6A), B3(H3), B1(H1A), B10(H10A), B8(H8), B4(H4)
;
_olex2_submission_special_instructions 'No special instructions were received'

loop_
_space_group_symop_operation_xyz
'x, y, z'
'-x, -y, -z'

loop_
_atom_site_label
_atom_site_type_symbol
_atom_site_fract_x
_atom_site_fract_y
_atom_site_fract_z
_atom_site_U_iso_or_equiv
_atom_site_adp_type
_atom_site_occupancy
_atom_site_site_symmetry_order
_atom_site_calc_flag
_atom_site_refinement_flags_posn
P1A P 0.73021(4) 0.26010(3) 0.33437(4) 0.01632(11) Uani 1 1 d .
C2A C 0.96218(15) 0.32054(13) 0.26077(15) 0.0192(3) Uani 1 1 d .
C20A C 0.70187(15) 0.39717(13) 0.33551(16) 0.0200(4) Uani 1 1 d .
C1A C 0.87688(15) 0.23210(12) 0.34263(15) 0.0175(3) Uani 1 1 d .
H1AA H 0.8730 0.2276 0.4183 0.021 Uiso 1 1 calc R
H1AB H 0.9050 0.1633 0.3251 0.021 Uiso 1 1 calc R
C8A C 0.72748(16) 0.23509(13) 0.21084(15) 0.0196(3) Uani 1 1 d .
C19A C 0.50173(17) 0.18303(15) 0.44139(17) 0.0258(4) Uani 1 1 d .
H19A H 0.4920 0.2193 0.3741 0.031 Uiso 1 1 calc R
C14A C 0.61344(16) 0.18277(13) 0.45028(15) 0.0195(3) Uani 1 1 d .
C7A C 1.01523(16) 0.32129(14) 0.14957(16) 0.0239(4) Uani 1 1 d .
H7AA H 1.0037 0.2626 0.1252 0.029 Uiso 1 1 calc R
C9A C 0.79406(16) 0.15172(14) 0.17091(16) 0.0230(4) Uani 1 1 d .
H9AA H 0.8436 0.1110 0.2069 0.028 Uiso 1 1 calc R
C15A C 0.62776(17) 0.13029(13) 0.54930(16) 0.0226(4) Uani 1 1 d .
H15A H 0.7035 0.1291 0.5559 0.027 Uiso 1 1 calc R
C3A C 0.98239(17) 0.40594(14) 0.29569(17) 0.0253(4) Uani 1 1 d .
H3AA H 0.9487 0.4051 0.3718 0.030 Uiso 1 1 calc R
C17A C 0.41909(17) 0.07972(14) 0.62857(18) 0.0283(4) Uani 1 1 d .
H17A H 0.3527 0.0446 0.6898 0.034 Uiso 1 1 calc R
C25A C 0.74662(18) 0.47798(14) 0.23894(17) 0.0263(4) Uani 1 1 d .
H25A H 0.7825 0.4612 0.1695 0.032 Uiso 1 1 calc R
C23A C 0.68648(18) 0.60706(15) 0.3465(2) 0.0310(5) Uani 1 1 d .
H23A H 0.6803 0.6790 0.3503 0.037 Uiso 1 1 calc R
C13A C 0.65259(18) 0.29331(15) 0.15902(17) 0.0270(4) Uani 1 1 d .
H13A H 0.6062 0.3490 0.1866 0.032 Uiso 1 1 calc R
C16A C 0.52940(18) 0.07969(14) 0.63815(17) 0.0273(4) Uani 1 1 d .
H16A H 0.5380 0.0447 0.7062 0.033 Uiso 1 1 calc R
C24A C 0.73850(19) 0.58309(15) 0.24463(19) 0.0312(4) Uani 1 1 d .
H24A H 0.7684 0.6385 0.1790 0.037 Uiso 1 1 calc R
C18A C 0.40556(17) 0.13099(15) 0.52968(18) 0.0291(4) Uani 1 1 d .
H18A H 0.3302 0.1303 0.5228 0.035 Uiso 1 1 calc R
C6A C 1.08514(18) 0.40772(16) 0.07408(18) 0.0312(4) Uani 1 1 d .
H6AA H 1.1213 0.4078 -0.0017 0.037 Uiso 1 1 calc R
C22A C 0.64376(18) 0.52683(16) 0.44238(19) 0.0311(4) Uani 1 1 d .
H22A H 0.6098 0.5437 0.5119 0.037 Uiso 1 1 calc R
C4A C 1.05165(19) 0.49255(15) 0.2197(2) 0.0326(5) Uani 1 1 d .
H4AA H 1.0642 0.5510 0.2439 0.039 Uiso 1 1 calc R
C12A C 0.6465(2) 0.26902(17) 0.06682(18) 0.0332(5) Uani 1 1 d .
H12A H 0.5961 0.3086 0.0312 0.040 Uiso 1 1 calc R
C21A C 0.65047(17) 0.42163(15) 0.43719(17) 0.0252(4) Uani 1 1 d .
H21A H 0.6200 0.3665 0.5029 0.030 Uiso 1 1 calc R
C5A C 1.10221(19) 0.49360(15) 0.1090(2) 0.0345(5) Uani 1 1 d .
H5A H 1.1486 0.5532 0.0570 0.041 Uiso 1 1 calc R
C10A C 0.78712(19) 0.12900(16) 0.07833(18) 0.0309(4) Uani 1 1 d .
H10B H 0.8330 0.0732 0.0504 0.037 Uiso 1 1 calc R
C11A C 0.7136(2) 0.18727(17) 0.02646(17) 0.0334(5) Uani 1 1 d .
H11D H 0.7091 0.1713 -0.0367 0.040 Uiso 1 1 calc R
N1 N 0.12196(13) 0.18153(10) 0.42727(12) 0.0186(3) Uani 1 1 d .
H1 H 0.1053 0.1310 0.4027 0.022 Uiso 1 1 calc R
O1 O 0.69002(13) 0.77722(11) 0.00922(12) 0.0322(3) Uani 1 1 d .
N3 N 0.33400(13) 0.39786(11) 0.30775(13) 0.0213(3) Uani 1 1 d .
N2 N 0.23788(13) 0.32881(11) 0.38257(13) 0.0197(3) Uani 1 1 d .
H2 H 0.1984 0.3389 0.4487 0.024 Uiso 1 1 calc R
C4 C 0.31024(15) 0.49750(13) 0.30531(15) 0.0197(3) Uani 1 1 d .
C8 C 0.59262(17) 0.71669(14) 0.08120(16) 0.0236(4) Uani 1 1 d .
C5 C 0.40564(15) 0.57508(13) 0.22685(15) 0.0201(4) Uani 1 1 d .
C7 C 0.58447(16) 0.61762(13) 0.06266(15) 0.0220(4) Uani 1 1 d .
H7 H 0.6426 0.5981 0.0006 0.026 Uiso 1 1 calc R
N4 N 0.20888(14) 0.53430(11) 0.37056(14) 0.0248(3) Uani 1 1 d .
H4A H 0.1522 0.4895 0.4198 0.030 Uiso 1 1 calc R
H4B H 0.1996 0.6030 0.3638 0.030 Uiso 1 1 calc R
C6 C 0.49195(15) 0.54819(13) 0.13455(15) 0.0194(3) Uani 1 1 d .
H6 H 0.4868 0.4812 0.1212 0.023 Uiso 1 1 calc R
C10 C 0.41238(17) 0.67535(14) 0.24188(16) 0.0258(4) Uani 1 1 d .
H10 H 0.3527 0.6959 0.3023 0.031 Uiso 1 1 calc R
C1 C 0.20646(15) 0.24907(12) 0.35433(15) 0.0180(3) Uani 1 1 d .
C9 C 0.50520(18) 0.74609(14) 0.16979(17) 0.0274(4) Uani 1 1 d .
H9 H 0.5086 0.8142 0.1813 0.033 Uiso 1 1 calc R
C2 C 0.26797(16) 0.23682(13) 0.23898(15) 0.0215(4) Uani 1 1 d .
H2A H 0.3173 0.3011 0.1923 0.026 Uiso 1 1 calc R
H2B H 0.2075 0.2299 0.2077 0.026 Uiso 1 1 calc R
B5 B -0.10580(17) 0.21327(14) 0.61676(16) 0.0181(4) Uani 1 1 d .
H5 H -0.1733 0.2558 0.5826 0.022 Uiso 1 1 calc R
B7 B -0.01785(18) 0.08899(15) 0.77889(17) 0.0206(4) Uani 1 1 d .
H7A H -0.0068 0.0621 0.8607 0.025 Uiso 1 1 calc R
B9 B -0.06969(17) 0.07697(14) 0.61156(17) 0.0173(4) Uani 1 1 d .
H9A H -0.0997 0.0404 0.5593 0.021 Uiso 1 1 calc R
B2 B 0.04871(17) 0.17745(14) 0.54776(17) 0.0177(4) Uani 1 1 d .
B6 B 0.06627(17) 0.05818(14) 0.64626(17) 0.0176(4) Uani 1 1 d .
H6A H 0.1455 0.0066 0.6214 0.021 Uiso 1 1 calc R
B3 B 0.08538(18) 0.18662(15) 0.66653(17) 0.0200(4) Uani 1 1 d .
H3 H 0.1705 0.2076 0.6722 0.024 Uiso 1 1 calc R
B1 B 0.01334(18) 0.28449(14) 0.60226(17) 0.0199(4) Uani 1 1 d .
H1A H 0.0375 0.3705 0.5625 0.024 Uiso 1 1 calc R
B10 B -0.06655(18) -0.00163(14) 0.73319(17) 0.0195(4) Uani 1 1 d .
H10A H -0.0901 -0.0879 0.7721 0.023 Uiso 1 1 calc R
B8 B -0.15295(18) 0.10805(14) 0.74375(17) 0.0193(4) Uani 1 1 d .
H8 H -0.2496 0.0965 0.7976 0.023 Uiso 1 1 calc R
C3 C 0.34717(17) 0.13929(15) 0.23717(17) 0.0281(4) Uani 1 1 d .
H3A H 0.3893 0.1352 0.1606 0.042 Uiso 1 1 calc GR
H3B H 0.2977 0.0752 0.2793 0.042 Uiso 1 1 calc GR
H3C H 0.4054 0.1450 0.2703 0.042 Uiso 1 1 calc GR
B4 B -0.06936(18) 0.22219(14) 0.73449(17) 0.0200(4) Uani 1 1 d .
H4 H -0.1080 0.2720 0.7950 0.024 Uiso 1 1 calc R
C11 C 0.7045(2) 0.87800(17) 0.0271(2) 0.0441(6) Uani 1 1 d .
H11A H 0.7786 0.9126 -0.0292 0.066 Uiso 1 1 calc GR
H11B H 0.7081 0.8672 0.1006 0.066 Uiso 1 1 calc GR
H11C H 0.6367 0.9230 0.0220 0.066 Uiso 1 1 calc GR

loop_
_atom_site_aniso_label
_atom_site_aniso_U_11
_atom_site_aniso_U_22
_atom_site_aniso_U_33
_atom_site_aniso_U_23
_atom_site_aniso_U_13
_atom_site_aniso_U_12
P1A 0.0165(2) 0.01317(19) 0.0194(2) -0.00442(16) -0.00636(17) 0.00022(15)
C2A 0.0160(8) 0.0153(7) 0.0252(9) -0.0020(7) -0.0084(7) -0.0006(6)
C20A 0.0179(8) 0.0144(7) 0.0294(10) -0.0070(7) -0.0103(7) 0.0026(6)
C1A 0.0175(8) 0.0144(7) 0.0208(8) -0.0030(6) -0.0080(7) -0.0007(6)
C8A 0.0198(8) 0.0188(8) 0.0190(8) -0.0033(7) -0.0058(7) -0.0038(6)
C19A 0.0211(9) 0.0296(9) 0.0268(10) -0.0088(8) -0.0075(8) -0.0008(7)
C14A 0.0189(8) 0.0151(7) 0.0227(9) -0.0072(7) -0.0039(7) -0.0004(6)
C7A 0.0212(9) 0.0207(8) 0.0278(10) -0.0045(7) -0.0078(8) 0.0001(7)
C9A 0.0226(9) 0.0206(8) 0.0247(9) -0.0067(7) -0.0062(7) -0.0025(7)
C15A 0.0220(9) 0.0183(8) 0.0256(9) -0.0037(7) -0.0075(7) -0.0005(7)
C3A 0.0265(9) 0.0209(8) 0.0322(10) -0.0056(7) -0.0152(8) -0.0013(7)
C17A 0.0230(9) 0.0201(8) 0.0319(11) -0.0062(8) 0.0015(8) -0.0023(7)
C25A 0.0285(10) 0.0194(8) 0.0302(10) -0.0050(7) -0.0111(8) 0.0025(7)
C23A 0.0300(10) 0.0193(8) 0.0515(13) -0.0148(9) -0.0202(10) 0.0036(7)
C13A 0.0289(10) 0.0253(9) 0.0288(10) -0.0065(8) -0.0132(8) 0.0009(8)
C16A 0.0296(10) 0.0200(8) 0.0260(10) -0.0019(7) -0.0060(8) 0.0012(7)
C24A 0.0342(11) 0.0175(8) 0.0419(12) -0.0020(8) -0.0174(9) -0.0007(8)
C18A 0.0193(9) 0.0308(9) 0.0360(11) -0.0115(8) -0.0063(8) -0.0015(7)
C6A 0.0239(9) 0.0316(10) 0.0286(10) 0.0016(8) -0.0047(8) -0.0030(8)
C22A 0.0288(10) 0.0283(9) 0.0430(12) -0.0189(9) -0.0146(9) 0.0039(8)
C4A 0.0333(11) 0.0198(8) 0.0502(13) -0.0046(9) -0.0228(10) -0.0057(8)
C12A 0.0374(11) 0.0364(10) 0.0307(11) -0.0032(9) -0.0198(9) -0.0069(9)
C21A 0.0243(9) 0.0234(8) 0.0293(10) -0.0097(8) -0.0098(8) 0.0022(7)
C5A 0.0279(10) 0.0224(9) 0.0445(13) 0.0081(8) -0.0127(9) -0.0097(8)
C10A 0.0311(10) 0.0322(10) 0.0293(11) -0.0162(8) -0.0038(9) -0.0059(8)
C11A 0.0370(11) 0.0423(11) 0.0213(10) -0.0085(8) -0.0076(9) -0.0151(9)
N1 0.0204(7) 0.0120(6) 0.0213(8) -0.0054(5) -0.0043(6) -0.0012(5)
O1 0.0350(8) 0.0252(6) 0.0273(8) -0.0066(6) 0.0016(6) -0.0133(6)
N3 0.0190(7) 0.0147(6) 0.0248(8) -0.0037(6) -0.0021(6) -0.0035(6)
N2 0.0184(7) 0.0154(6) 0.0206(7) -0.0049(6) -0.0012(6) -0.0024(5)
C4 0.0184(8) 0.0178(8) 0.0224(9) -0.0057(7) -0.0066(7) -0.0001(6)
C8 0.0241(9) 0.0193(8) 0.0222(9) -0.0006(7) -0.0048(8) -0.0054(7)
C5 0.0173(8) 0.0169(8) 0.0235(9) -0.0029(7) -0.0057(7) -0.0004(6)
C7 0.0222(9) 0.0206(8) 0.0203(9) -0.0043(7) -0.0053(7) 0.0006(7)
N4 0.0185(7) 0.0159(7) 0.0325(9) -0.0059(6) -0.0007(7) -0.0012(6)
C6 0.0208(8) 0.0134(7) 0.0239(9) -0.0040(6) -0.0089(7) 0.0021(6)
C10 0.0246(9) 0.0201(8) 0.0269(10) -0.0076(7) -0.0014(8) -0.0011(7)
C1 0.0182(8) 0.0125(7) 0.0220(9) -0.0035(6) -0.0071(7) 0.0031(6)
C9 0.0310(10) 0.0168(8) 0.0292(10) -0.0072(7) -0.0032(8) -0.0047(7)
C2 0.0220(9) 0.0185(8) 0.0203(9) -0.0048(7) -0.0032(7) -0.0026(7)
B5 0.0186(9) 0.0127(8) 0.0209(10) -0.0058(7) -0.0042(8) 0.0015(7)
B7 0.0207(9) 0.0173(8) 0.0218(10) -0.0052(7) -0.0051(8) -0.0003(7)
B9 0.0163(9) 0.0121(8) 0.0222(10) -0.0064(7) -0.0041(8) -0.0006(7)
B2 0.0158(9) 0.0127(8) 0.0218(10) -0.0044(7) -0.0033(8) -0.0004(7)
B6 0.0173(9) 0.0128(8) 0.0210(10) -0.0038(7) -0.0052(8) -0.0002(7)
B3 0.0193(9) 0.0167(8) 0.0234(10) -0.0071(7) -0.0053(8) -0.0023(7)
B1 0.0199(9) 0.0123(8) 0.0237(10) -0.0058(7) -0.0022(8) -0.0025(7)
B10 0.0189(9) 0.0131(8) 0.0221(10) -0.0040(7) -0.0025(8) -0.0019(7)
B8 0.0183(9) 0.0149(8) 0.0222(10) -0.0064(7) -0.0029(8) -0.0016(7)
C3 0.0217(9) 0.0315(10) 0.0307(10) -0.0139(8) -0.0059(8) 0.0038(8)
B4 0.0210(9) 0.0135(8) 0.0228(10) -0.0068(7) -0.0032(8) -0.0011(7)
C11 0.0500(14) 0.0311(11) 0.0377(13) -0.0106(9) 0.0053(11) -0.0234(10)

loop_
_atom_type_symbol
_atom_type_description
_atom_type_scat_dispersion_real
_atom_type_scat_dispersion_imag
_atom_type_scat_source
C C 0.0181 0.0091 'International Tables Vol C Tables 4.2.6.8 and 6.1.1.4'
H H 0.0000 0.0000 'International Tables Vol C Tables 4.2.6.8 and 6.1.1.4'
B B 0.0090 0.0039 'International Tables Vol C Tables 4.2.6.8 and 6.1.1.4'
N N 0.0311 0.0180 'International Tables Vol C Tables 4.2.6.8 and 6.1.1.4'
O O 0.0492 0.0322 'International Tables Vol C Tables 4.2.6.8 and 6.1.1.4'
P P 0.2955 0.4335 'International Tables Vol C Tables 4.2.6.8 and 6.1.1.4'

loop_
_geom_angle_atom_site_label_1
_geom_angle_atom_site_label_2
_geom_angle_atom_site_label_3
_geom_angle
C20A P1A C1A 106.63(8)
C8A P1A C20A 111.41(8)
C8A P1A C1A 110.12(8)
C14A P1A C20A 107.22(8)
C14A P1A C1A 112.99(8)
C14A P1A C8A 108.46(8)
C7A C2A C1A 121.09(16)
C7A C2A C3A 119.21(17)
C3A C2A C1A 119.57(17)
C25A C20A P1A 120.99(14)
C21A C20A P1A 118.13(14)
C21A C20A C25A 120.14(16)
P1A C1A H1AA 110.0
P1A C1A H1AB 110.0
C2A C1A P1A 108.58(11)
C2A C1A H1AA 110.0
C2A C1A H1AB 110.0
H1AA C1A H1AB 108.4
C9A C8A P1A 119.66(14)
C13A C8A P1A 120.20(14)
C13A C8A C9A 119.98(18)
C14A C19A H19A 119.8
C18A C19A H19A 119.8
C18A C19A C14A 120.41(18)
C19A C14A P1A 117.02(14)
C15A C14A P1A 122.89(14)
C15A C14A C19A 119.92(17)
C2A C7A H7AA 119.9
C6A C7A C2A 120.19(18)
C6A C7A H7AA 119.9
C8A C9A H9AA 120.2
C10A C9A C8A 119.59(18)
C10A C9A H9AA 120.2
C14A C15A H15A 120.5
C16A C15A C14A 118.95(17)
C16A C15A H15A 120.5
C2A C3A H3AA 119.8
C4A C3A C2A 120.35(19)
C4A C3A H3AA 119.8
C16A C17A H17A 120.0
C16A C17A C18A 120.02(18)
C18A C17A H17A 120.0
C20A C25A H25A 120.1
C24A C25A C20A 119.73(19)
C24A C25A H25A 120.1
C24A C23A H23A 119.8
C22A C23A H23A 119.8
C22A C23A C24A 120.39(17)
C8A C13A H13A 120.2
C12A C13A C8A 119.53(18)
C12A C13A H13A 120.2
C15A C16A H16A 119.6
C17A C16A C15A 120.83(18)
C17A C16A H16A 119.6
C25A C24A C23A 119.85(19)
C25A C24A H24A 120.1
C23A C24A H24A 120.1
C19A C18A C17A 119.86(18)
C19A C18A H18A 120.1
C17A C18A H18A 120.1
C7A C6A H6AA 119.9
C5A C6A C7A 120.2(2)
C5A C6A H6AA 119.9
C23A C22A H22A 120.0
C23A C22A C21A 120.1(2)
C21A C22A H22A 120.0
C3A C4A H4AA 120.0
C5A C4A C3A 120.07(19)
C5A C4A H4AA 120.0
C13A C12A H12A 119.8
C11A C12A C13A 120.47(19)
C11A C12A H12A 119.8
C20A C21A H21A 120.1
C22A C21A C20A 119.83(18)
C22A C21A H21A 120.1
C6A C5A H5A 120.1
C4A C5A C6A 119.90(18)
C4A C5A H5A 120.1
C9A C10A H10B 119.8
C11A C10A C9A 120.41(19)
C11A C10A H10B 119.8
C12A C11A H11D 120.0
C10A C11A C12A 120.01(19)
C10A C11A H11D 120.0
C1 N1 H1 115.1
C1 N1 B2 129.82(15)
B2 N1 H1 115.1
C8 O1 C11 117.73(16)
C4 N3 N2 112.87(14)
N3 N2 H2 119.6
C1 N2 N3 120.82(15)
C1 N2 H2 119.6
N3 C4 C5 116.10(15)
N3 C4 N4 125.50(16)
N4 C4 C5 118.35(15)
O1 C8 C7 115.65(16)
O1 C8 C9 124.66(17)
C9 C8 C7 119.68(17)
C6 C5 C4 119.94(15)
C10 C5 C4 121.70(16)
C10 C5 C6 118.36(16)
C8 C7 H7 120.0
C6 C7 C8 119.99(17)
C6 C7 H7 120.0
C4 N4 H4A 120.0
C4 N4 H4B 120.0
H4A N4 H4B 120.0
C5 C6 H6 119.5
C7 C6 C5 120.96(16)
C7 C6 H6 119.5
C5 C10 H10 119.4
C5 C10 C9 121.12(17)
C9 C10 H10 119.4
N1 C1 N2 120.01(16)
N1 C1 C2 120.54(15)
N2 C1 C2 119.45(15)
C8 C9 C10 119.80(17)
C8 C9 H9 120.1
C10 C9 H9 120.1
C1 C2 H2A 109.4
C1 C2 H2B 109.4
C1 C2 C3 111.16(15)
H2A C2 H2B 108.0
C3 C2 H2A 109.4
C3 C2 H2B 109.4
B9 B5 H5 120.1
B9 B5 B2 59.90(10)
B9 B5 B8 60.44(10)
B9 B5 B4 102.10(13)
B2 B5 H5 131.2
B1 B5 H5 118.0
B1 B5 B9 112.75(13)
B1 B5 B2 57.36(10)
B1 B5 B8 112.66(14)
B1 B5 B4 57.26(11)
B8 B5 H5 120.2
B8 B5 B2 102.00(12)
B8 B5 B4 59.91(11)
B4 B5 H5 131.2
B4 B5 B2 89.73(13)
B6 B7 H7A 131.3
B6 B7 B8 89.92(13)
B3 B7 H7A 120.1
B3 B7 B6 59.68(11)
B3 B7 B8 102.21(13)
B3 B7 B4 60.41(11)
B10 B7 H7A 118.2
B10 B7 B6 57.28(11)
B10 B7 B3 112.46(15)
B10 B7 B8 57.34(11)
B10 B7 B4 112.20(15)
B8 B7 H7A 131.0
B4 B7 H7A 120.5
B4 B7 B6 101.54(13)
B4 B7 B8 59.65(11)
B5 B9 H9A 120.0
B5 B9 B2 60.65(10)
B5 B9 B6 101.74(13)
B5 B9 B8 59.94(10)
B2 B9 H9A 120.4
B2 B9 B6 59.28(10)
B2 B9 B8 102.18(13)
B6 B9 H9A 131.6
B10 B9 B5 112.85(14)
B10 B9 H9A 118.1
B10 B9 B2 111.95(14)
B10 B9 B6 56.97(11)
B10 B9 B8 57.72(11)
B8 B9 H9A 130.8
B8 B9 B6 89.85(13)
N1 B2 B5 131.95(15)
N1 B2 B9 113.64(14)
N1 B2 B6 115.02(13)
N1 B2 B3 134.23(15)
N1 B2 B1 125.09(14)
B5 B2 B3 90.22(13)
B9 B2 B5 59.45(10)
B9 B2 B3 102.35(13)
B6 B2 B5 102.26(13)
B6 B2 B9 61.19(10)
B6 B2 B3 59.46(11)
B1 B2 B5 57.43(10)
B1 B2 B9 112.41(14)
B1 B2 B6 112.43(15)
B1 B2 B3 57.50(11)
B7 B6 B9 89.93(12)
B7 B6 H6A 131.0
B9 B6 H6A 131.3
B2 B6 B7 102.40(12)
B2 B6 B9 59.53(10)
B2 B6 H6A 120.1
B2 B6 B3 61.19(11)
B3 B6 B7 59.85(11)
B3 B6 B9 102.39(12)
B3 B6 H6A 119.7
B10 B6 B7 57.58(11)
B10 B6 B9 57.09(11)
B10 B6 B2 112.30(13)
B10 B6 H6A 118.1
B10 B6 B3 112.90(14)
B7 B3 B2 101.54(13)
B7 B3 H3 120.2
B7 B3 B4 59.83(10)
B2 B3 H3 131.6
B6 B3 B7 60.47(11)
B6 B3 B2 59.35(10)
B6 B3 H3 120.5
B6 B3 B4 101.69(13)
B1 B3 B7 112.26(14)
B1 B3 B2 56.90(11)
B1 B3 B6 111.78(14)
B1 B3 H3 118.4
B1 B3 B4 57.11(11)
B4 B3 B2 89.27(13)
B4 B3 H3 131.3
B5 B1 B3 99.65(13)
B5 B1 H1A 130.2
B2 B1 B5 65.21(11)
B2 B1 B3 65.60(11)
B2 B1 H1A 130.3
B3 B1 H1A 130.1
B4 B1 B5 65.23(12)
B4 B1 B2 99.11(13)
B4 B1 B3 65.01(12)
B4 B1 H1A 130.6
B7 B10 H10A 130.2
B7 B10 B8 65.43(12)
B9 B10 B7 99.65(13)
B9 B10 H10A 130.1
B9 B10 B8 64.84(12)
B6 B10 B7 65.13(12)
B6 B10 B9 65.95(12)
B6 B10 H10A 130.1
B6 B10 B8 99.40(13)
B8 B10 H10A 130.5
B5 B8 B7 102.09(13)
B5 B8 B9 59.62(10)
B5 B8 H8 120.3
B5 B8 B4 60.44(11)
B7 B8 H8 131.0
B9 B8 B7 90.30(12)
B9 B8 H8 131.0
B10 B8 B5 112.29(14)
B10 B8 B7 57.24(11)
B10 B8 B9 57.44(11)
B10 B8 H8 118.3
B10 B8 B4 112.06(14)
B4 B8 B7 59.59(11)
B4 B8 B9 101.89(13)
B4 B8 H8 120.5
C2 C3 H3A 109.5
C2 C3 H3B 109.5
C2 C3 H3C 109.5
H3A C3 H3B 109.5
H3A C3 H3C 109.5
H3B C3 H3C 109.5
B5 B4 H4 130.9
B7 B4 B5 102.36(13)
B7 B4 B3 59.77(10)
B7 B4 B8 60.77(11)
B7 B4 H4 120.0
B3 B4 B5 90.78(13)
B3 B4 H4 130.6
B1 B4 B5 57.51(11)
B1 B4 B7 112.91(14)
B1 B4 B3 57.88(11)
B1 B4 B8 112.64(15)
B1 B4 H4 117.8
B8 B4 B5 59.65(11)
B8 B4 B3 102.56(12)
B8 B4 H4 120.1
O1 C11 H11A 109.5
O1 C11 H11B 109.5
O1 C11 H11C 109.5
H11A C11 H11B 109.5
H11A C11 H11C 109.5
H11B C11 H11C 109.5

loop_
_geom_bond_atom_site_label_1
_geom_bond_atom_site_label_2
_geom_bond_distance
P1A C20A 1.7978(16)
P1A C1A 1.8173(17)
P1A C8A 1.7929(19)
P1A C14A 1.7924(18)
C2A C1A 1.514(2)
C2A C7A 1.392(3)
C2A C3A 1.392(3)
C20A C25A 1.394(3)
C20A C21A 1.390(3)
C1A H1AA 0.9900
C1A H1AB 0.9900
C8A C9A 1.402(2)
C8A C13A 1.399(3)
C19A H19A 0.9500
C19A C14A 1.398(3)
C19A C18A 1.379(3)
C14A C15A 1.396(3)
C7A H7AA 0.9500
C7A C6A 1.391(3)
C9A H9AA 0.9500
C9A C10A 1.390(3)
C15A H15A 0.9500
C15A C16A 1.391(3)
C3A H3AA 0.9500
C3A C4A 1.391(3)
C17A H17A 0.9500
C17A C16A 1.386(3)
C17A C18A 1.387(3)
C25A H25A 0.9500
C25A C24A 1.389(3)
C23A H23A 0.9500
C23A C24A 1.390(3)
C23A C22A 1.382(3)
C13A H13A 0.9500
C13A C12A 1.390(3)
C16A H16A 0.9500
C24A H24A 0.9500
C18A H18A 0.9500
C6A H6AA 0.9500
C6A C5A 1.384(3)
C22A H22A 0.9500
C22A C21A 1.389(3)
C4A H4AA 0.9500
C4A C5A 1.384(3)
C12A H12A 0.9500
C12A C11A 1.389(3)
C21A H21A 0.9500
C5A H5A 0.9500
C10A H10B 0.9500
C10A C11A 1.387(3)
C11A H11D 0.9500
N1 H1 0.8800
N1 C1 1.316(2)
N1 B2 1.522(2)
O1 C8 1.360(2)
O1 C11 1.436(2)
N3 N2 1.414(2)
N3 C4 1.304(2)
N2 H2 0.8800
N2 C1 1.326(2)
C4 C5 1.481(2)
C4 N4 1.352(2)
C8 C7 1.400(3)
C8 C9 1.388(3)
C5 C6 1.401(2)
C5 C10 1.391(2)
C7 H7 0.9500
C7 C6 1.382(2)
N4 H4A 0.8800
N4 H4B 0.8800
C6 H6 0.9500
C10 H10 0.9500
C10 C9 1.394(3)
C1 C2 1.499(2)
C9 H9 0.9500
C2 H2A 0.9900
C2 H2B 0.9900
C2 C3 1.528(2)
B5 H5 1.1200
B5 B9 1.811(2)
B5 B2 1.833(3)
B5 B1 1.702(3)
B5 B8 1.817(3)
B5 B4 1.832(3)
B7 H7A 1.1200
B7 B6 1.831(3)
B7 B3 1.820(3)
B7 B10 1.704(3)
B7 B8 1.843(3)
B7 B4 1.821(3)
B9 H9A 1.1200
B9 B2 1.819(3)
B9 B6 1.850(3)
B9 B10 1.700(3)
B9 B8 1.826(3)
B2 B6 1.814(3)
B2 B3 1.848(3)
B2 B1 1.700(3)
B6 H6A 1.1200
B6 B3 1.817(3)
B6 B10 1.698(3)
B3 H3 1.1200
B3 B1 1.711(3)
B3 B4 1.832(3)
B1 H1A 1.1200
B1 B4 1.697(3)
B10 H10A 1.1200
B10 B8 1.706(2)
B8 H8 1.1200
B8 B4 1.822(3)
C3 H3A 0.9800
C3 H3B 0.9800
C3 H3C 0.9800
B4 H4 1.1200
C11 H11A 0.9800
C11 H11B 0.9800
C11 H11C 0.9800
